data_4101059
_journal_name_full 'Journal of the American Chemical Society'
_journal_paper_doi 10.1021/ja057122h
_journal_year 2006
_chemical_formula_sum 'C35 H43 Cl4 Cu2 N8 O2'
_chemical_formula_weight 876.65
_space_group_IT_number 14
_symmetry_cell_setting monoclinic
_symmetry_space_group_name_Hall '-P 2ybc'
_symmetry_space_group_name_H-M 'P 1 21/c 1'
_cell_angle_alpha 90.00
_cell_angle_beta 99.379(2)
_cell_angle_gamma 90.00
_cell_formula_units_Z 2
_cell_length_a 8.4349(11)
_cell_length_b 10.7308(14)
_cell_length_c 22.018(3)
_cell_measurement_temperature 100(2)
_cell_volume 1966.2(4)
_diffrn_ambient_temperature 100(2)
_exptl_crystal_density_diffrn 1.481
_cod_depositor_comments
;
The following automatic conversions were performed:
'_symmetry_cell_setting' value 'Monoclinic' changed to 'monoclinic'
according to '/home/saulius/struct/CIF-dictionaries/cif_core.dic'
dictionary named 'cif_core.dic' version 2.4.1 from 2010-06-29.

Automatic conversion script
Id: cif_fix_enum 1527 2010-12-29 10:47:43Z saulius 
;
_cod_original_sg_symbol_H-M 'P 21/c'
_cod_database_code 4101059

loop_
_symmetry_equiv_pos_as_xyz
'x, y, z'
'-x, y+1/2, -z+1/2'
'-x, -y, -z'
'x, -y-1/2, z-1/2'

loop_
_atom_site_label
_atom_site_type_symbol
_atom_site_fract_x
_atom_site_fract_y
_atom_site_fract_z
_atom_site_U_iso_or_equiv
_atom_site_adp_type
_atom_site_occupancy
_atom_site_symmetry_multiplicity
_atom_site_calc_flag
_atom_site_refinement_flags
_atom_site_disorder_assembly
_atom_site_disorder_group
Cu1 Cu 0.47887(5) 0.27246(5) 0.09991(2) 0.01885(15) Uani 1 1 d . . .
Cl1 Cl 0.34931(10) 0.30483(10) 0.18158(4) 0.0215(2) Uani 1 1 d . A .
Cl2 Cl 0.62399(11) 0.14431(11) 0.04578(5) 0.0317(3) Uani 1 1 d . A .
N4 N 0.7224(4) 0.7738(3) -0.04504(14) 0.0180(6) Uani 1 1 d . . .
N1 N 0.6747(3) 0.3586(3) 0.14047(13) 0.0162(6) Uani 1 1 d . A .
C9 C 1.0315(4) 0.8453(3) 0.13758(15) 0.0142(7) Uani 1 1 d . . .
C5 C 0.9998(4) 0.6816(3) 0.21168(15) 0.0157(7) Uani 1 1 d . . .
C16 C 0.9794(5) 0.7752(4) -0.00007(18) 0.0270(9) Uani 1 1 d . . .
H16 H 1.0910 0.7571 0.0093 0.032 Uiso 1 1 calc R . .
N3 N 0.8960(4) 0.8565(3) 0.02982(13) 0.0169(6) Uani 1 1 d . . .
N2 N 0.8336(4) 0.4923(3) 0.19647(14) 0.0175(6) Uani 1 1 d . A .
C8 C 1.1997(4) 0.8424(3) 0.15689(15) 0.0156(7) Uani 1 1 d . . .
C6 C 1.1667(4) 0.6765(3) 0.22952(15) 0.0166(7) Uani 1 1 d . . .
C7 C 1.2624(4) 0.7580(3) 0.20250(16) 0.0163(7) Uani 1 1 d . . .
H7 H 1.3753 0.7560 0.2157 0.020 Uiso 1 1 calc R . .
C11 C 1.2475(5) 0.5847(4) 0.27679(17) 0.0223(8) Uani 1 1 d . . .
H11A H 1.1656 0.5341 0.2921 0.034 Uiso 0.50 1 calc PR . .
H11B H 1.3104 0.6301 0.3111 0.034 Uiso 0.50 1 calc PR . .
H11C H 1.3188 0.5303 0.2578 0.034 Uiso 0.50 1 calc PR . .
H11D H 1.3643 0.5955 0.2819 0.034 Uiso 0.50 1 calc PR . .
H11E H 1.2195 0.4996 0.2628 0.034 Uiso 0.50 1 calc PR . .
H11F H 1.2111 0.5994 0.3162 0.034 Uiso 0.50 1 calc PR . .
C15 C 0.7422(4) 0.8536(4) 0.00137(16) 0.0182(8) Uani 1 1 d . . .
H15 H 0.6585 0.9027 0.0131 0.022 Uiso 1 1 calc R . .
C10 C 0.9316(4) 0.7666(3) 0.16570(15) 0.0140(7) Uani 1 1 d . . .
C13 C 0.7508(4) 0.7720(4) 0.14720(18) 0.0218(8) Uani 1 1 d . . .
H13A H 0.7007 0.7110 0.1712 0.033 Uiso 0.50 1 calc PR . .
H13B H 0.7221 0.7528 0.1033 0.033 Uiso 0.50 1 calc PR . .
H13C H 0.7126 0.8558 0.1551 0.033 Uiso 0.50 1 calc PR . .
H13D H 0.7229 0.8354 0.1152 0.033 Uiso 0.50 1 calc PR . .
H13E H 0.7015 0.7936 0.1831 0.033 Uiso 0.50 1 calc PR . .
H13F H 0.7110 0.6906 0.1313 0.033 Uiso 0.50 1 calc PR . .
C4 C 0.8929(4) 0.5930(4) 0.23970(16) 0.0178(7) Uani 1 1 d . . .
H4A H 0.9539 0.5565 0.2778 0.021 Uiso 1 1 calc R . .
H4B H 0.8005 0.6394 0.2509 0.021 Uiso 1 1 calc R . .
C14 C 0.9607(4) 0.9292(4) 0.08503(16) 0.0188(8) Uani 1 1 d . . .
H14A H 0.8735 0.9799 0.0977 0.023 Uiso 1 1 calc R . .
H14B H 1.0446 0.9867 0.0752 0.023 Uiso 1 1 calc R . .
C12 C 1.3125(5) 0.9282(4) 0.13041(18) 0.0231(8) Uani 1 1 d . . .
H12A H 1.2508 0.9814 0.0989 0.035 Uiso 0.50 1 calc PR . .
H12B H 1.3898 0.8786 0.1119 0.035 Uiso 0.50 1 calc PR . .
H12C H 1.3703 0.9805 0.1633 0.035 Uiso 0.50 1 calc PR . .
H12D H 1.4231 0.9123 0.1505 0.035 Uiso 0.50 1 calc PR . .
H12E H 1.2842 1.0150 0.1375 0.035 Uiso 0.50 1 calc PR . .
H12F H 1.3036 0.9132 0.0861 0.035 Uiso 0.50 1 calc PR . .
C1 C 0.6819(4) 0.4525(3) 0.18021(16) 0.0171(7) Uani 1 1 d . . .
H1 H 0.5917 0.4867 0.1951 0.021 Uiso 1 1 calc R A .
C17 C 0.8718(5) 0.7250(4) -0.04609(18) 0.0279(9) Uani 1 1 d . . .
H17 H 0.8965 0.6648 -0.0748 0.033 Uiso 1 1 calc R . .
C2 C 0.8306(5) 0.3369(4) 0.13217(18) 0.0230(8) Uani 1 1 d . . .
H2 H 0.8634 0.2742 0.1064 0.028 Uiso 1 1 calc R A .
C3 C 0.9293(4) 0.4179(3) 0.16619(14) 0.0242(9) Uani 1 1 d . A .
H3 H 1.0427 0.4230 0.1689 0.029 Uiso 1 1 calc R . .
O1M O 0.4513(4) 0.4736(3) 0.04550(14) 0.0413(16) Uani 0.50 1 d PR A 1
C2M C 0.3130(4) 0.5677(3) 0.05740(14) 0.0241(17) Uiso 0.50 1 d PR A 1
H2M1 H 0.2977 0.5618 0.1005 0.036 Uiso 0.50 1 calc PR B 1
H2M2 H 0.2125 0.5460 0.0305 0.036 Uiso 0.50 1 calc PR C 1
H2M3 H 0.3439 0.6530 0.0485 0.036 Uiso 0.50 1 calc PR D 1
O1W O 0.5590(9) 0.3765(8) -0.0570(3) 0.054(2) Uani 0.50 1 d P A 2

loop_
_atom_site_aniso_label
_atom_site_aniso_U_11
_atom_site_aniso_U_22
_atom_site_aniso_U_33
_atom_site_aniso_U_23
_atom_site_aniso_U_13
_atom_site_aniso_U_12
Cu1 0.0117(2) 0.0291(3) 0.0158(2) -0.00756(19) 0.00218(16) -0.00333(18)
Cl1 0.0149(4) 0.0350(6) 0.0149(4) -0.0036(4) 0.0039(3) -0.0043(4)
Cl2 0.0149(5) 0.0388(6) 0.0403(6) -0.0248(5) 0.0012(4) 0.0010(4)
N4 0.0142(15) 0.0241(17) 0.0152(15) -0.0021(13) 0.0011(11) 0.0005(13)
N1 0.0152(15) 0.0171(15) 0.0172(14) 0.0000(12) 0.0051(11) -0.0033(12)
C9 0.0170(17) 0.0122(17) 0.0124(15) -0.0009(13) -0.0001(13) 0.0034(13)
C5 0.0206(18) 0.0139(17) 0.0129(16) -0.0050(14) 0.0034(13) -0.0038(14)
C16 0.0159(19) 0.043(3) 0.0214(19) -0.0076(18) 0.0021(15) 0.0017(18)
N3 0.0160(15) 0.0222(17) 0.0118(14) 0.0023(12) 0.0006(11) 0.0002(13)
N2 0.0179(15) 0.0167(16) 0.0192(15) -0.0042(12) 0.0072(12) -0.0052(12)
C8 0.0156(17) 0.0173(18) 0.0133(16) -0.0020(14) 0.0004(13) -0.0021(14)
C6 0.0211(18) 0.0166(18) 0.0113(16) -0.0042(14) 0.0002(13) 0.0018(15)
C7 0.0139(17) 0.0165(18) 0.0173(17) -0.0015(14) -0.0014(13) -0.0003(14)
C11 0.028(2) 0.019(2) 0.0184(18) 0.0006(15) -0.0027(15) 0.0006(16)
C15 0.0182(18) 0.0204(19) 0.0151(17) 0.0028(14) 0.0003(14) 0.0014(15)
C10 0.0129(16) 0.0164(17) 0.0121(15) -0.0061(14) 0.0000(12) -0.0004(14)
C13 0.0144(18) 0.030(2) 0.0207(18) -0.0020(16) 0.0018(14) -0.0019(16)
C4 0.0223(18) 0.0198(19) 0.0121(16) -0.0020(14) 0.0049(14) -0.0045(15)
C14 0.0195(18) 0.0186(19) 0.0159(17) -0.0002(14) -0.0043(14) -0.0039(15)
C12 0.0195(19) 0.024(2) 0.025(2) 0.0048(16) 0.0025(15) -0.0063(16)
C1 0.0168(17) 0.0183(19) 0.0174(17) 0.0000(14) 0.0061(13) -0.0022(14)
C17 0.020(2) 0.043(3) 0.022(2) -0.0094(18) 0.0044(15) 0.0018(18)
C2 0.0211(19) 0.023(2) 0.026(2) -0.0097(17) 0.0093(15) -0.0045(16)
C3 0.0153(18) 0.031(2) 0.029(2) -0.0104(18) 0.0093(15) -0.0064(16)
O1M 0.056(4) 0.027(3) 0.040(4) 0.013(3) 0.005(3) 0.007(3)
O1W 0.064(5) 0.058(5) 0.041(4) 0.008(4) 0.009(4) 0.020(4)

loop_
_geom_bond_atom_site_label_1
_geom_bond_atom_site_label_2
_geom_bond_distance
_geom_bond_site_symmetry_2
_geom_bond_publ_flag
Cu1 N1 1.975(3) . ?
Cu1 N4 1.980(3) 3_665 ?
Cu1 Cl1 2.2778(10) . ?
Cu1 Cl2 2.2990(11) . ?
Cu1 O1M 2.461(3) . ?
N4 C15 1.323(5) . ?
N4 C17 1.368(5) . ?
N4 Cu1 1.980(3) 3_665 ?
N1 C1 1.329(5) . ?
N1 C2 1.376(5) . ?
C9 C10 1.406(5) . ?
C9 C8 1.413(5) . ?
C9 C14 1.510(5) . ?
C5 C6 1.400(5) . ?
C5 C10 1.413(5) . ?
C5 C4 1.510(5) . ?
C16 N3 1.356(5) . ?
C16 C17 1.357(6) . ?
N3 C15 1.346(4) . ?
N3 C14 1.472(4) . ?
N2 C1 1.341(4) . ?
N2 C3 1.382(4) . ?
N2 C4 1.473(5) . ?
C8 C7 1.391(5) . ?
C8 C12 1.508(5) . ?
C6 C7 1.387(5) . ?
C6 C11 1.513(5) . ?
C10 C13 1.514(5) . ?
C2 C3 1.344(5) . ?
O1M C2M 1.5965 . ?
O1M O1W 2.769(8) . ?
